data_1502992
loop_
_publ_author_name
'Gourdet, Benoit'
'Rudkin, Mairi E.'
'Lam, Hon Wai'

_publ_section_title
;
 Rhodium-catalyzed annulation of ynamides with bifunctional arylboron
 reagents.
;
_journal_issue 11
_journal_name_full 'Organic letters'
_journal_page_first 2554
_journal_page_last 2557
_journal_paper_doi 10.1021/ol100769p
_journal_volume 12
_journal_year 2010
_chemical_compound_source 'Benoit Gourdet'
_chemical_formula_moiety 'C27 H32 Cl N O5 Si'
_chemical_formula_sum 'C27 H32 Cl N O5 Si'
_chemical_formula_weight 514.08
_chemical_name_systematic
; 
 ? 
;
_space_group_IT_number 2
_symmetry_cell_setting triclinic
_symmetry_space_group_name_Hall '-P 1'
_symmetry_space_group_name_H-M 'P -1'
_atom_sites_solution_hydrogens geom
_atom_sites_solution_primary direct
_atom_sites_solution_secondary difmap
_audit_creation_method SHELXL-97
_cell_angle_alpha 79.8174(18)
_cell_angle_beta 85.4258(16)
_cell_angle_gamma 80.7897(18)
_cell_formula_units_Z 2
_cell_length_a 9.27962(19)
_cell_length_b 11.2690(3)
_cell_length_c 12.7790(3)
_cell_measurement_reflns_used 22458
_cell_measurement_temperature 100(2)
_cell_measurement_theta_max 75.9914
_cell_measurement_theta_min 3.5160
_cell_volume 1296.50(5)
_computing_molecular_graphics Shelxp
_computing_publication_material 'Platon, encifer'
_computing_structure_refinement 'SHELXL-97 (Sheldrick, 2008)'
_computing_structure_solution 'Shelxs Sheldrick'
_diffrn_ambient_temperature 100(2)
_diffrn_detector_area_resol_mean 10.3147
_diffrn_measured_fraction_theta_full 0.992
_diffrn_measured_fraction_theta_max 0.992
_diffrn_measurement_details
;
  1 omega    0.00   27.00   1.0000    5.0000
omega____ theta____ kappa____ phi______ frames
    -      -40.0664   37.0000  -90.0000 27

  2 omega  -71.00   38.00   1.0000    5.0000
omega____ theta____ kappa____ phi______ frames
    -      -40.0664   77.0000 -150.0000 109

  3 omega  -73.00   39.00   1.0000    5.0000
omega____ theta____ kappa____ phi______ frames
    -      -40.0664   77.0000  -30.0000 112

  4 omega  -72.00   39.00   1.0000    5.0000
omega____ theta____ kappa____ phi______ frames
    -      -40.0664   77.0000   90.0000 111

  5 omega  107.00  174.00   1.0000    5.0000
omega____ theta____ kappa____ phi______ frames
    -      113.0000   45.0000 -150.0000 67

  6 omega   39.00   74.00   1.0000    5.0000
omega____ theta____ kappa____ phi______ frames
    -      113.0000  -45.0000 -150.0000 35

  7 omega   85.00  110.00   1.0000    5.0000
omega____ theta____ kappa____ phi______ frames
    -      113.0000  -96.0000   66.0000 25

  8 omega  101.00  129.00   1.0000    5.0000
omega____ theta____ kappa____ phi______ frames
    -      113.0000  111.0000   60.0000 28

  9 omega   46.00   75.00   1.0000    5.0000
omega____ theta____ kappa____ phi______ frames
    -      113.0000  -45.0000 -180.0000 29

 10 omega  142.00  168.00   1.0000    5.0000
omega____ theta____ kappa____ phi______ frames
    -      113.0000  111.0000   60.0000 26

 11 omega   43.00   76.00   1.0000    5.0000
omega____ theta____ kappa____ phi______ frames
    -      113.0000  -45.0000   90.0000 33

 12 omega   49.00   77.00   1.0000    5.0000
omega____ theta____ kappa____ phi______ frames
    -      113.0000  -45.0000  -60.0000 28

 13 omega   39.00   65.00   1.0000    5.0000
omega____ theta____ kappa____ phi______ frames
    -      113.0000  -77.0000  120.0000 26

 14 omega  107.00  137.00   1.0000    5.0000
omega____ theta____ kappa____ phi______ frames
    -      113.0000  -77.0000  120.0000 30

 15 omega  100.00  126.00   1.0000    5.0000
omega____ theta____ kappa____ phi______ frames
    -      113.0000  179.0000   30.0000 26

 16 omega   38.00   76.00   1.0000    5.0000
omega____ theta____ kappa____ phi______ frames
    -      113.0000  -45.0000   60.0000 38

 17 omega   39.00   73.00   1.0000    5.0000
omega____ theta____ kappa____ phi______ frames
    -      113.0000  -45.0000  -30.0000 34

 18 omega   93.00  119.00   1.0000    5.0000
omega____ theta____ kappa____ phi______ frames
    -      113.0000 -122.0000  -62.0000 26

 19 omega   32.00  170.00   1.0000    5.0000
omega____ theta____ kappa____ phi______ frames
    -      113.0000  -15.0000 -150.0000 138

 20 omega  105.00  177.00   1.0000    5.0000
omega____ theta____ kappa____ phi______ frames
    -      113.0000  111.0000   90.0000 72

 21 omega  105.00  138.00   1.0000    5.0000
omega____ theta____ kappa____ phi______ frames
    -      113.0000  111.0000 -150.0000 33

 22 omega  153.00  178.00   1.0000    5.0000
omega____ theta____ kappa____ phi______ frames
    -      113.0000  111.0000 -150.0000 25

 23 omega   39.00   65.00   1.0000    5.0000
omega____ theta____ kappa____ phi______ frames
    -      113.0000  -77.0000  150.0000 26

 24 omega   38.00   70.00   1.0000    5.0000
omega____ theta____ kappa____ phi______ frames
    -      113.0000  -45.0000  150.0000 32

 25 omega  106.00  150.00   1.0000    5.0000
omega____ theta____ kappa____ phi______ frames
    -      113.0000  179.0000  -90.0000 44

 26 omega   82.00  129.00   1.0000    5.0000
omega____ theta____ kappa____ phi______ frames
    -      113.0000  179.0000  120.0000 47

 27 omega   85.00  115.00   1.0000    5.0000
omega____ theta____ kappa____ phi______ frames
    -      113.0000 -122.0000  -18.0000 30

 28 omega   67.00   93.00   1.0000    5.0000
omega____ theta____ kappa____ phi______ frames
    -      113.0000 -116.0000   15.0000 26

 29 omega   66.00   98.00   1.0000    5.0000
omega____ theta____ kappa____ phi______ frames
    -      113.0000  -77.0000   90.0000 32

 30 omega  114.00  139.00   1.0000    5.0000
omega____ theta____ kappa____ phi______ frames
    -      113.0000  -77.0000   90.0000 25

 31 omega   46.00   72.00   1.0000    5.0000
omega____ theta____ kappa____ phi______ frames
    -      113.0000  -45.0000   30.0000 26

 32 omega  136.00  169.00   1.0000    5.0000
omega____ theta____ kappa____ phi______ frames
    -      113.0000   77.0000  -60.0000 33

 33 omega  122.00  147.00   1.0000    5.0000
omega____ theta____ kappa____ phi______ frames
    -      113.0000  -77.0000  150.0000 25

 34 omega  142.00  168.00   1.0000    5.0000
omega____ theta____ kappa____ phi______ frames
    -      113.0000  150.0000 -179.0000 26

 35 omega   31.00   68.00   1.0000    5.0000
omega____ theta____ kappa____ phi______ frames
    -      113.0000  -96.0000   66.0000 37

 36 omega   82.00  134.00   1.0000    5.0000
omega____ theta____ kappa____ phi______ frames
    -      113.0000 -150.0000  -44.0000 52

 37 omega   82.00  117.00   1.0000    5.0000
omega____ theta____ kappa____ phi______ frames
    -      113.0000 -114.0000   36.0000 35

 38 omega -119.00   -6.00   1.0000    5.0000
omega____ theta____ kappa____ phi______ frames
    -      -40.0664  -77.0000    0.0000 113

 39 omega -116.00  -14.00   1.0000    5.0000
omega____ theta____ kappa____ phi______ frames
    -      -40.0664  -37.0000  120.0000 102

 40 omega -119.00   -6.00   1.0000    5.0000
omega____ theta____ kappa____ phi______ frames
    -      -40.0664  -77.0000 -120.0000 113

 41 omega -116.00  -14.00   1.0000    5.0000
omega____ theta____ kappa____ phi______ frames
    -      -40.0664  -37.0000    0.0000 102

 42 omega -116.00  -14.00   1.0000    5.0000
omega____ theta____ kappa____ phi______ frames
    -      -40.0664  -37.0000 -120.0000 102

 43 omega -119.00   -6.00   1.0000    5.0000
omega____ theta____ kappa____ phi______ frames
    -      -40.0664  -77.0000  120.0000 113

 44 omega   56.00  130.00   1.0000    5.0000
omega____ theta____ kappa____ phi______ frames
    -       40.0664  179.0000  120.0000 74

 45 omega -140.00  -28.00   1.0000    5.0000
omega____ theta____ kappa____ phi______ frames
    -      -61.5000  -77.0000  -30.0000 112

 46 omega -140.00  -28.00   1.0000    5.0000
omega____ theta____ kappa____ phi______ frames
    -      -61.5000  -77.0000 -120.0000 112

 47 omega -140.00  -28.00   1.0000    5.0000
omega____ theta____ kappa____ phi______ frames
    -      -61.5000  -77.0000   60.0000 112

 48 omega -140.00  -28.00   1.0000    5.0000
omega____ theta____ kappa____ phi______ frames
    -      -61.5000  -77.0000 -180.0000 112

 49 omega   38.00   77.00   1.0000    5.0000
omega____ theta____ kappa____ phi______ frames
    -      113.0000  -45.0000  -90.0000 39

 50 omega   79.00  178.00   1.0000    5.0000
omega____ theta____ kappa____ phi______ frames
    -      113.0000   77.0000   30.0000 99

 51 omega   79.00  178.00   1.0000    5.0000
omega____ theta____ kappa____ phi______ frames
    -      113.0000   77.0000 -180.0000 99

 52 omega   79.00  166.00   1.0000    5.0000
omega____ theta____ kappa____ phi______ frames
    -      113.0000   77.0000  -90.0000 87

 53 omega   52.00  178.00   1.0000    5.0000
omega____ theta____ kappa____ phi______ frames
    -      113.0000   15.0000  150.0000 126

 54 omega   85.00  178.00   1.0000    5.0000
omega____ theta____ kappa____ phi______ frames
    -      113.0000   45.0000  150.0000 93

 55 omega   79.00  178.00   1.0000    5.0000
omega____ theta____ kappa____ phi______ frames
    -      113.0000   77.0000  -30.0000 99

 56 omega   85.00  178.00   1.0000    5.0000
omega____ theta____ kappa____ phi______ frames
    -      113.0000   45.0000  -90.0000 93

 57 omega   79.00  178.00   1.0000    5.0000
omega____ theta____ kappa____ phi______ frames
    -      113.0000   77.0000 -150.0000 99

 58 omega   52.00  178.00   1.0000    5.0000
omega____ theta____ kappa____ phi______ frames
    -      113.0000   15.0000   30.0000 126

;
_diffrn_measurement_device_type 'SuperNova, Dual, Cu at zero, Atlas'
_diffrn_measurement_method '\w scans'
_diffrn_radiation_monochromator mirror
_diffrn_radiation_source 'SuperNova (Cu) X-ray Source'
_diffrn_radiation_type 'Cu K\a'
_diffrn_radiation_wavelength 1.5418
_diffrn_reflns_av_R_equivalents 0.0442
_diffrn_reflns_av_sigmaI/netI 0.0191
_diffrn_reflns_limit_h_max 11
_diffrn_reflns_limit_h_min -11
_diffrn_reflns_limit_k_max 14
_diffrn_reflns_limit_k_min -12
_diffrn_reflns_limit_l_max 15
_diffrn_reflns_limit_l_min -16
_diffrn_reflns_number 27430
_diffrn_reflns_theta_full 76.18
_diffrn_reflns_theta_max 76.18
_diffrn_reflns_theta_min 3.52
_exptl_absorpt_coefficient_mu 2.060
_exptl_absorpt_correction_T_max 0.89
_exptl_absorpt_correction_T_min 0.7434
_exptl_absorpt_correction_type multi-scan
_exptl_absorpt_process_details
;
CrysAlisPro, Oxford Diffraction Ltd.,
Version 1.171.33.55 (release 05-01-2010 CrysAlis171 .NET)
(compiled Jan  5 2010,16:28:46)
Empirical absorption correction using spherical harmonics,
 implemented in SCALE3 ABSPACK scaling algorithm.
;
_exptl_crystal_colour colourless
_exptl_crystal_density_diffrn 1.317
_exptl_crystal_density_method 'not measured'
_exptl_crystal_description block
_exptl_crystal_F_000 544
_exptl_crystal_recrystallization_method 'slow evaporation of DCM/heptane solution'
_exptl_crystal_size_max 0.1690
_exptl_crystal_size_mid 0.1439
_exptl_crystal_size_min 0.0558
_refine_diff_density_max 0.485
_refine_diff_density_min -0.394
_refine_diff_density_rms 0.063
_refine_ls_extinction_method none
_refine_ls_goodness_of_fit_ref 1.052
_refine_ls_hydrogen_treatment constr
_refine_ls_matrix_type full
_refine_ls_number_parameters 321
_refine_ls_number_reflns 5388
_refine_ls_number_restraints 0
_refine_ls_restrained_S_all 1.052
_refine_ls_R_factor_all 0.0424
_refine_ls_R_factor_gt 0.0410
_refine_ls_shift/su_max 0.001
_refine_ls_shift/su_mean 0.000
_refine_ls_structure_factor_coef Fsqd
_refine_ls_weighting_details 'calc w=1/[\s^2^(Fo^2^)+(0.0787P)^2^+0.4750P] where P=(Fo^2^+2Fc^2^)/3'
_refine_ls_weighting_scheme calc
_refine_ls_wR_factor_gt 0.1142
_refine_ls_wR_factor_ref 0.1157
_reflns_number_gt 5059
_reflns_number_total 5388
_reflns_threshold_expression >2sigma(I)
_cod_data_source_file ol100769p_si_003.cif
_cod_data_source_block hl0001
_cod_original_cell_volume 1296.51(5)
_cod_database_code 1502992

loop_
_symmetry_equiv_pos_as_xyz
'x, y, z'
'-x, -y, -z'

loop_
_atom_site_label
_atom_site_type_symbol
_atom_site_fract_x
_atom_site_fract_y
_atom_site_fract_z
_atom_site_U_iso_or_equiv
_atom_site_adp_type
_atom_site_occupancy
_atom_site_symmetry_multiplicity
_atom_site_calc_flag
_atom_site_refinement_flags
Cl1 Cl 0.41951(4) 1.19403(3) 0.90881(3) 0.02406(11) Uani 1 1 d .
C2 C 0.47821(15) 1.08933(12) 0.82292(11) 0.0180(3) Uani 1 1 d .
C3 C 0.39649(15) 1.08959(13) 0.73705(12) 0.0201(3) Uani 1 1 d .
H3 H 0.3110 1.1475 0.7235 0.024 Uiso 1 1 calc R
C4 C 0.44143(15) 1.00397(13) 0.67124(11) 0.0189(3) Uani 1 1 d .
H4 H 0.3860 1.0028 0.6122 0.023 Uiso 1 1 calc R
C5 C 0.56764(14) 0.91933(12) 0.69108(11) 0.0165(3) Uani 1 1 d .
C6 C 0.65031(15) 0.92228(13) 0.77696(11) 0.0195(3) Uani 1 1 d .
H6 H 0.7375 0.8660 0.7897 0.023 Uiso 1 1 calc R
C7 C 0.60523(15) 1.00731(13) 0.84374(11) 0.0200(3) Uani 1 1 d .
H7 H 0.6604 1.0094 0.9028 0.024 Uiso 1 1 calc R
C8 C 0.60657(14) 0.82398(12) 0.62202(10) 0.0168(3) Uani 1 1 d .
O9 O 0.52673(11) 0.80380(10) 0.55886(8) 0.0234(2) Uani 1 1 d .
O10 O 0.74027(10) 0.76084(9) 0.64064(8) 0.0175(2) Uani 1 1 d .
C11 C 0.79043(14) 0.66530(13) 0.57711(11) 0.0170(3) Uani 1 1 d .
H11 H 0.7569 0.6890 0.5028 0.020 Uiso 1 1 calc R
C12 C 0.75061(16) 0.54388(13) 0.62911(11) 0.0195(3) Uani 1 1 d .
C13 C 0.61600(16) 0.50358(14) 0.64148(12) 0.0237(3) Uani 1 1 d .
H13 H 0.5301 0.5564 0.6180 0.028 Uiso 1 1 calc R
C14 C 0.61009(17) 0.38264(15) 0.68966(12) 0.0275(3) Uani 1 1 d .
H14 H 0.5189 0.3530 0.6998 0.033 Uiso 1 1 calc R
C15 C 0.73625(18) 0.30579(14) 0.72274(12) 0.0260(3) Uani 1 1 d .
H15 H 0.7301 0.2241 0.7554 0.031 Uiso 1 1 calc R
C16 C 0.87240(17) 0.34636(13) 0.70888(11) 0.0220(3) Uani 1 1 d .
H16 H 0.9585 0.2931 0.7313 0.026 Uiso 1 1 calc R
C17 C 0.87869(15) 0.46665(13) 0.66139(10) 0.0185(3) Uani 1 1 d .
C18 C 1.00595(15) 0.53177(12) 0.63089(10) 0.0163(3) Uani 1 1 d .
C19 C 0.95649(14) 0.64440(12) 0.57898(10) 0.0153(3) Uani 1 1 d .
N20 N 1.03340(12) 0.73995(10) 0.53494(9) 0.0156(2) Uani 1 1 d .
C21 C 1.19013(14) 0.73874(13) 0.54456(11) 0.0171(3) Uani 1 1 d .
H21A H 1.2504 0.6786 0.5051 0.021 Uiso 1 1 calc R
H21B H 1.2163 0.7214 0.6199 0.021 Uiso 1 1 calc R
C22 C 1.20598(15) 0.86891(13) 0.49356(12) 0.0209(3) Uani 1 1 d .
H22A H 1.2020 0.9215 0.5484 0.025 Uiso 1 1 calc R
H22B H 1.2996 0.8716 0.4509 0.025 Uiso 1 1 calc R
O23 O 1.08266(10) 0.90788(9) 0.42600(8) 0.0198(2) Uani 1 1 d .
C24 C 0.98058(15) 0.83467(12) 0.45775(11) 0.0174(3) Uani 1 1 d .
O25 O 0.86227(11) 0.85474(9) 0.41922(8) 0.0229(2) Uani 1 1 d .
C26 C 1.15600(15) 0.47115(12) 0.66222(11) 0.0180(3) Uani 1 1 d .
H26A H 1.2301 0.5141 0.6174 0.022 Uiso 1 1 calc R
H26B H 1.1709 0.3859 0.6493 0.022 Uiso 1 1 calc R
C27 C 1.17725(16) 0.47209(13) 0.77968(11) 0.0199(3) Uani 1 1 d .
H27A H 1.1088 0.4236 0.8252 0.024 Uiso 1 1 calc R
H27B H 1.2782 0.4347 0.7973 0.024 Uiso 1 1 calc R
O28 O 1.15122(11) 0.59368(9) 0.79962(8) 0.0221(2) Uani 1 1 d .
Si29 Si 1.22421(4) 0.64093(3) 0.89615(3) 0.01698(11) Uani 1 1 d .
C30 C 1.21484(18) 0.53006(14) 1.02294(12) 0.0261(3) Uani 1 1 d .
H30A H 1.1132 0.5172 1.0409 0.039 Uiso 1 1 calc R
H30B H 1.2514 0.5625 1.0803 0.039 Uiso 1 1 calc R
H30C H 1.2750 0.4523 1.0141 0.039 Uiso 1 1 calc R
C31 C 1.41947(17) 0.65488(17) 0.85738(15) 0.0329(4) Uani 1 1 d .
H31A H 1.4728 0.5751 0.8470 0.049 Uiso 1 1 calc R
H31B H 1.4629 0.6839 0.9138 0.049 Uiso 1 1 calc R
H31C H 1.4254 0.7130 0.7909 0.049 Uiso 1 1 calc R
C32 C 1.11223(15) 0.79418(13) 0.90647(11) 0.0187(3) Uani 1 1 d .
C33 C 0.96203(16) 0.77645(14) 0.96164(13) 0.0263(3) Uani 1 1 d .
H33A H 0.9748 0.7345 1.0350 0.039 Uiso 1 1 calc R
H33B H 0.9138 0.7274 0.9230 0.039 Uiso 1 1 calc R
H33C H 0.9017 0.8561 0.9621 0.039 Uiso 1 1 calc R
C34 C 1.19194(18) 0.86269(15) 0.97170(13) 0.0288(3) Uani 1 1 d .
H34A H 1.2849 0.8790 0.9343 0.043 Uiso 1 1 calc R
H34B H 1.2109 0.8129 1.0416 0.043 Uiso 1 1 calc R
H34C H 1.1310 0.9400 0.9810 0.043 Uiso 1 1 calc R
C35 C 1.08911(18) 0.87034(14) 0.79522(12) 0.0263(3) Uani 1 1 d .
H35A H 1.0326 0.9501 0.8021 0.039 Uiso 1 1 calc R
H35B H 1.0357 0.8280 0.7538 0.039 Uiso 1 1 calc R
H35C H 1.1842 0.8815 0.7588 0.039 Uiso 1 1 calc R

loop_
_atom_site_aniso_label
_atom_site_aniso_U_11
_atom_site_aniso_U_22
_atom_site_aniso_U_33
_atom_site_aniso_U_23
_atom_site_aniso_U_13
_atom_site_aniso_U_12
Cl1 0.0278(2) 0.02018(19) 0.02319(19) -0.00628(13) 0.00024(13) 0.00163(14)
C2 0.0195(6) 0.0143(6) 0.0197(6) -0.0017(5) 0.0014(5) -0.0034(5)
C3 0.0158(6) 0.0183(7) 0.0250(7) -0.0013(5) -0.0026(5) -0.0005(5)
C4 0.0163(6) 0.0196(7) 0.0204(6) -0.0006(5) -0.0044(5) -0.0032(5)
C5 0.0151(6) 0.0163(6) 0.0183(6) -0.0015(5) -0.0009(5) -0.0041(5)
C6 0.0166(6) 0.0183(7) 0.0228(7) -0.0026(5) -0.0049(5) 0.0006(5)
C7 0.0214(6) 0.0189(7) 0.0203(6) -0.0034(5) -0.0063(5) -0.0019(5)
C8 0.0142(6) 0.0186(7) 0.0172(6) -0.0013(5) -0.0014(5) -0.0034(5)
O9 0.0191(5) 0.0280(5) 0.0250(5) -0.0086(4) -0.0072(4) -0.0018(4)
O10 0.0146(4) 0.0197(5) 0.0191(5) -0.0075(4) -0.0023(3) -0.0002(4)
C11 0.0164(6) 0.0195(7) 0.0168(6) -0.0075(5) -0.0001(5) -0.0032(5)
C12 0.0220(7) 0.0222(7) 0.0168(6) -0.0087(5) 0.0029(5) -0.0066(5)
C13 0.0221(7) 0.0269(8) 0.0251(7) -0.0112(6) 0.0043(5) -0.0079(6)
C14 0.0278(7) 0.0310(8) 0.0278(8) -0.0113(6) 0.0097(6) -0.0153(6)
C15 0.0379(8) 0.0232(7) 0.0197(7) -0.0061(6) 0.0063(6) -0.0143(6)
C16 0.0294(7) 0.0207(7) 0.0173(6) -0.0059(5) 0.0020(5) -0.0070(6)
C17 0.0234(7) 0.0207(7) 0.0140(6) -0.0076(5) 0.0015(5) -0.0070(5)
C18 0.0198(6) 0.0174(6) 0.0134(6) -0.0067(5) 0.0004(5) -0.0038(5)
C19 0.0154(6) 0.0178(6) 0.0141(6) -0.0063(5) -0.0001(5) -0.0025(5)
N20 0.0131(5) 0.0165(5) 0.0172(5) -0.0022(4) -0.0025(4) -0.0016(4)
C21 0.0137(6) 0.0197(7) 0.0176(6) -0.0017(5) -0.0022(5) -0.0023(5)
C22 0.0169(6) 0.0216(7) 0.0241(7) 0.0008(5) -0.0072(5) -0.0048(5)
O23 0.0174(5) 0.0200(5) 0.0215(5) 0.0019(4) -0.0054(4) -0.0045(4)
C24 0.0182(6) 0.0166(6) 0.0176(6) -0.0036(5) -0.0015(5) -0.0024(5)
O25 0.0182(5) 0.0222(5) 0.0276(5) 0.0006(4) -0.0094(4) -0.0022(4)
C26 0.0219(7) 0.0147(6) 0.0172(6) -0.0039(5) -0.0008(5) -0.0006(5)
C27 0.0258(7) 0.0156(6) 0.0180(6) -0.0028(5) -0.0038(5) -0.0005(5)
O28 0.0289(5) 0.0171(5) 0.0207(5) -0.0057(4) -0.0087(4) 0.0014(4)
Si29 0.01694(19) 0.0185(2) 0.01588(19) -0.00417(14) -0.00208(13) -0.00159(14)
C30 0.0317(8) 0.0241(7) 0.0206(7) -0.0019(6) -0.0047(6) 0.0009(6)
C31 0.0206(7) 0.0377(9) 0.0424(9) -0.0136(8) 0.0043(6) -0.0051(6)
C32 0.0203(6) 0.0172(6) 0.0188(6) -0.0040(5) -0.0017(5) -0.0022(5)
C33 0.0226(7) 0.0244(8) 0.0300(8) -0.0048(6) 0.0032(6) 0.0000(6)
C34 0.0331(8) 0.0252(8) 0.0312(8) -0.0116(6) -0.0078(6) -0.0026(6)
C35 0.0314(8) 0.0220(7) 0.0242(7) 0.0001(6) -0.0041(6) -0.0034(6)

loop_
_atom_type_symbol
_atom_type_description
_atom_type_scat_dispersion_real
_atom_type_scat_dispersion_imag
_atom_type_scat_source
C C 0.0181 0.0091 'International Tables Vol C Tables 4.2.6.8 and 6.1.1.4'
H H 0.0000 0.0000 'International Tables Vol C Tables 4.2.6.8 and 6.1.1.4'
N N 0.0311 0.0180 'International Tables Vol C Tables 4.2.6.8 and 6.1.1.4'
O O 0.0492 0.0322 'International Tables Vol C Tables 4.2.6.8 and 6.1.1.4'
Si Si 0.2541 0.3302 'International Tables Vol C Tables 4.2.6.8 and 6.1.1.4'
Cl Cl 0.3639 0.7018 'International Tables Vol C Tables 4.2.6.8 and 6.1.1.4'

loop_
_geom_angle_atom_site_label_1
_geom_angle_atom_site_label_2
_geom_angle_atom_site_label_3
_geom_angle
C3 C2 C7 121.95(13)
C3 C2 Cl1 119.22(11)
C7 C2 Cl1 118.83(11)
C2 C3 C4 118.83(13)
C2 C3 H3 120.6
C4 C3 H3 120.6
C3 C4 C5 120.46(13)
C3 C4 H4 119.8
C5 C4 H4 119.8
C6 C5 C4 119.79(13)
C6 C5 C8 121.67(12)
C4 C5 C8 118.48(12)
C7 C6 C5 120.03(13)
C7 C6 H6 120.0
C5 C6 H6 120.0
C6 C7 C2 118.92(13)
C6 C7 H7 120.5
C2 C7 H7 120.5
O9 C8 O10 124.09(13)
O9 C8 C5 124.43(13)
O10 C8 C5 111.46(11)
C8 O10 C11 116.33(10)
O10 C11 C12 112.64(11)
O10 C11 C19 105.66(10)
C12 C11 C19 102.83(11)
O10 C11 H11 111.7
C12 C11 H11 111.7
C19 C11 H11 111.7
C13 C12 C17 121.76(14)
C13 C12 C11 129.67(14)
C17 C12 C11 108.48(12)
C12 C13 C14 118.05(15)
C12 C13 H13 121.0
C14 C13 H13 121.0
C15 C14 C13 120.58(14)
C15 C14 H14 119.7
C13 C14 H14 119.7
C14 C15 C16 121.23(14)
C14 C15 H15 119.4
C16 C15 H15 119.4
C17 C16 C15 118.38(14)
C17 C16 H16 120.8
C15 C16 H16 120.8
C16 C17 C12 119.99(13)
C16 C17 C18 130.31(14)
C12 C17 C18 109.60(12)
C19 C18 C17 107.84(12)
C19 C18 C26 131.99(12)
C17 C18 C26 120.14(12)
C18 C19 N20 129.79(12)
C18 C19 C11 111.12(12)
N20 C19 C11 119.00(12)
C24 N20 C19 123.63(11)
C24 N20 C21 110.09(11)
C19 N20 C21 124.79(11)
N20 C21 C22 100.70(10)
N20 C21 H21A 111.6
C22 C21 H21A 111.6
N20 C21 H21B 111.6
C22 C21 H21B 111.6
H21A C21 H21B 109.4
O23 C22 C21 104.55(10)
O23 C22 H22A 110.8
C21 C22 H22A 110.8
O23 C22 H22B 110.8
C21 C22 H22B 110.8
H22A C22 H22B 108.9
C24 O23 C22 109.14(10)
O25 C24 O23 121.59(12)
O25 C24 N20 128.36(13)
O23 C24 N20 110.05(11)
C18 C26 C27 111.47(11)
C18 C26 H26A 109.3
C27 C26 H26A 109.3
C18 C26 H26B 109.3
C27 C26 H26B 109.3
H26A C26 H26B 108.0
O28 C27 C26 109.69(11)
O28 C27 H27A 109.7
C26 C27 H27A 109.7
O28 C27 H27B 109.7
C26 C27 H27B 109.7
H27A C27 H27B 108.2
C27 O28 Si29 124.24(9)
O28 Si29 C31 109.10(7)
O28 Si29 C30 110.63(7)
C31 Si29 C30 108.93(8)
O28 Si29 C32 104.27(6)
C31 Si29 C32 111.50(7)
C30 Si29 C32 112.32(7)
Si29 C30 H30A 109.5
Si29 C30 H30B 109.5
H30A C30 H30B 109.5
Si29 C30 H30C 109.5
H30A C30 H30C 109.5
H30B C30 H30C 109.5
Si29 C31 H31A 109.5
Si29 C31 H31B 109.5
H31A C31 H31B 109.5
Si29 C31 H31C 109.5
H31A C31 H31C 109.5
H31B C31 H31C 109.5
C34 C32 C35 109.13(12)
C34 C32 C33 109.29(12)
C35 C32 C33 108.67(12)
C34 C32 Si29 109.42(10)
C35 C32 Si29 110.52(10)
C33 C32 Si29 109.78(10)
C32 C33 H33A 109.5
C32 C33 H33B 109.5
H33A C33 H33B 109.5
C32 C33 H33C 109.5
H33A C33 H33C 109.5
H33B C33 H33C 109.5
C32 C34 H34A 109.5
C32 C34 H34B 109.5
H34A C34 H34B 109.5
C32 C34 H34C 109.5
H34A C34 H34C 109.5
H34B C34 H34C 109.5
C32 C35 H35A 109.5
C32 C35 H35B 109.5
H35A C35 H35B 109.5
C32 C35 H35C 109.5
H35A C35 H35C 109.5
H35B C35 H35C 109.5

loop_
_geom_bond_atom_site_label_1
_geom_bond_atom_site_label_2
_geom_bond_distance
Cl1 C2 1.7465(14)
C2 C3 1.382(2)
C2 C7 1.389(2)
C3 C4 1.384(2)
C3 H3 0.9500
C4 C5 1.3964(19)
C4 H4 0.9500
C5 C6 1.3961(19)
C5 C8 1.4914(19)
C6 C7 1.388(2)
C6 H6 0.9500
C7 H7 0.9500
C8 O9 1.2109(17)
C8 O10 1.3442(16)
O10 C11 1.4571(16)
C11 C12 1.5006(19)
C11 C19 1.5226(18)
C11 H11 1.0000
C12 C13 1.384(2)
C12 C17 1.400(2)
C13 C14 1.400(2)
C13 H13 0.9500
C14 C15 1.387(2)
C14 H14 0.9500
C15 C16 1.399(2)
C15 H15 0.9500
C16 C17 1.392(2)
C16 H16 0.9500
C17 C18 1.4791(18)
C18 C19 1.3513(19)
C18 C26 1.5012(19)
C19 N20 1.3976(17)
N20 C24 1.3748(17)
N20 C21 1.4670(16)
C21 C22 1.5212(19)
C21 H21A 0.9900
C21 H21B 0.9900
C22 O23 1.4528(16)
C22 H22A 0.9900
C22 H22B 0.9900
O23 C24 1.3465(16)
C24 O25 1.2108(17)
C26 C27 1.5316(18)
C26 H26A 0.9900
C26 H26B 0.9900
C27 O28 1.4171(17)
C27 H27A 0.9900
C27 H27B 0.9900
O28 Si29 1.6568(10)
Si29 C31 1.8638(16)
Si29 C30 1.8682(16)
Si29 C32 1.8878(14)
C30 H30A 0.9800
C30 H30B 0.9800
C30 H30C 0.9800
C31 H31A 0.9800
C31 H31B 0.9800
C31 H31C 0.9800
C32 C34 1.532(2)
C32 C35 1.5369(19)
C32 C33 1.537(2)
C33 H33A 0.9800
C33 H33B 0.9800
C33 H33C 0.9800
C34 H34A 0.9800
C34 H34B 0.9800
C34 H34C 0.9800
C35 H35A 0.9800
C35 H35B 0.9800
C35 H35C 0.9800

loop_
_geom_torsion_atom_site_label_1
_geom_torsion_atom_site_label_2
_geom_torsion_atom_site_label_3
_geom_torsion_atom_site_label_4
_geom_torsion
C7 C2 C3 C4 1.2(2)
Cl1 C2 C3 C4 -178.09(10)
C2 C3 C4 C5 -0.4(2)
C3 C4 C5 C6 -1.0(2)
C3 C4 C5 C8 176.24(12)
C4 C5 C6 C7 1.5(2)
C8 C5 C6 C7 -175.66(12)
C5 C6 C7 C2 -0.6(2)
C3 C2 C7 C6 -0.7(2)
Cl1 C2 C7 C6 178.58(11)
C6 C5 C8 O9 166.65(14)
C4 C5 C8 O9 -10.5(2)
C6 C5 C8 O10 -11.71(17)
C4 C5 C8 O10 171.13(11)
O9 C8 O10 C11 1.95(19)
C5 C8 O10 C11 -179.69(10)
C8 O10 C11 C12 -90.58(13)
C8 O10 C11 C19 157.91(11)
O10 C11 C12 C13 73.23(18)
C19 C11 C12 C13 -173.51(14)
O10 C11 C12 C17 -110.36(12)
C19 C11 C12 C17 2.89(14)
C17 C12 C13 C14 1.3(2)
C11 C12 C13 C14 177.24(13)
C12 C13 C14 C15 -0.7(2)
C13 C14 C15 C16 -0.1(2)
C14 C15 C16 C17 0.4(2)
C15 C16 C17 C12 0.2(2)
C15 C16 C17 C18 -175.79(13)
C13 C12 C17 C16 -1.0(2)
C11 C12 C17 C16 -177.78(12)
C13 C12 C17 C18 175.72(12)
C11 C12 C17 C18 -1.03(15)
C16 C17 C18 C19 174.74(14)
C12 C17 C18 C19 -1.57(15)
C16 C17 C18 C26 -7.2(2)
C12 C17 C18 C26 176.44(12)
C17 C18 C19 N20 179.77(12)
C26 C18 C19 N20 2.1(2)
C17 C18 C19 C11 3.51(15)
C26 C18 C19 C11 -174.17(13)
O10 C11 C19 C18 114.28(12)
C12 C11 C19 C18 -4.01(14)
O10 C11 C19 N20 -62.43(14)
C12 C11 C19 N20 179.28(11)
C18 C19 N20 C24 159.49(14)
C11 C19 N20 C24 -24.50(18)
C18 C19 N20 C21 -5.2(2)
C11 C19 N20 C21 170.84(11)
C24 N20 C21 C22 19.86(14)
C19 N20 C21 C22 -173.71(12)
N20 C21 C22 O23 -22.64(13)
C21 C22 O23 C24 19.06(15)
C22 O23 C24 O25 173.96(13)
C22 O23 C24 N20 -6.74(15)
C19 N20 C24 O25 3.4(2)
C21 N20 C24 O25 170.02(14)
C19 N20 C24 O23 -175.82(11)
C21 N20 C24 O23 -9.21(15)
C19 C18 C26 C27 100.32(17)
C17 C18 C26 C27 -77.13(15)
C18 C26 C27 O28 -57.03(15)
C26 C27 O28 Si29 -153.78(10)
C27 O28 Si29 C31 75.69(13)
C27 O28 Si29 C30 -44.12(13)
C27 O28 Si29 C32 -165.09(11)
O28 Si29 C32 C34 -165.29(10)
C31 Si29 C32 C34 -47.71(13)
C30 Si29 C32 C34 74.88(12)
O28 Si29 C32 C35 -45.08(11)
C31 Si29 C32 C35 72.50(12)
C30 Si29 C32 C35 -164.91(10)
O28 Si29 C32 C33 74.78(11)
C31 Si29 C32 C33 -167.64(11)
C30 Si29 C32 C33 -45.05(12)
